data_4507928
loop_
_publ_author_name
'Chen, Zilu'
'Qin, Suni'
'Liu, Dongcheng'
'Shen, Yanling'
'Liang, Fupei'

_publ_section_title
;
 A Series of Coordination Polymers Exhibiting Dual Chiral Features and
 Diverse Interhelical Interactions
;
_journal_issue 8
_journal_name_full 'Crystal Growth &amp; Design'
_journal_page_first 3389
_journal_paper_doi 10.1021/cg4001895
_journal_volume 13
_journal_year 2013
_chemical_absolute_configuration rmad
_chemical_formula_moiety 'C44 H46 N6 O8 Zn2'
_chemical_formula_sum 'C44 H46 N6 O8 Zn2'
_chemical_formula_weight 917.61
_chemical_name_systematic
; 
 ? 
;
_space_group_IT_number 4
_symmetry_cell_setting monoclinic
_symmetry_space_group_name_Hall 'P 2yb'
_symmetry_space_group_name_H-M 'P 1 21 1'
_atom_sites_solution_hydrogens geom
_atom_sites_solution_primary direct
_atom_sites_solution_secondary difmap
_audit_creation_method SHELXL-97
_cell_angle_alpha 90.00
_cell_angle_beta 94.9244(9)
_cell_angle_gamma 90.00
_cell_formula_units_Z 2
_cell_length_a 10.0633(5)
_cell_length_b 13.4316(7)
_cell_length_c 15.0358(7)
_cell_measurement_reflns_used 5464
_cell_measurement_temperature 185(2)
_cell_measurement_theta_max 25.01
_cell_measurement_theta_min 2.54
_cell_volume 2024.83(17)
_computing_cell_refinement 'Bruker SAINT'
_computing_data_collection 'Bruker APEX2'
_computing_data_reduction 'Bruker SAINT'
_computing_molecular_graphics 'Bruker SHELXTL'
_computing_publication_material 'Bruker SHELXTL'
_computing_structure_refinement 'SHELXL-97 (Sheldrick, 2008)'
_computing_structure_solution 'SHELXS-97 (Sheldrick, 2008)'
_diffrn_ambient_temperature 185(2)
_diffrn_measured_fraction_theta_full 0.999
_diffrn_measured_fraction_theta_max 0.999
_diffrn_measurement_device_type 'Bruker APEX-II CCD'
_diffrn_measurement_method '\f and \w scans'
_diffrn_radiation_monochromator graphite
_diffrn_radiation_source 'fine-focus sealed tube'
_diffrn_radiation_type MoK\a
_diffrn_radiation_wavelength 0.71073
_diffrn_reflns_av_R_equivalents 0.0298
_diffrn_reflns_av_sigmaI/netI 0.0595
_diffrn_reflns_limit_h_max 11
_diffrn_reflns_limit_h_min -11
_diffrn_reflns_limit_k_max 15
_diffrn_reflns_limit_k_min -15
_diffrn_reflns_limit_l_max 14
_diffrn_reflns_limit_l_min -17
_diffrn_reflns_number 12250
_diffrn_reflns_theta_full 25.00
_diffrn_reflns_theta_max 25.00
_diffrn_reflns_theta_min 2.03
_exptl_absorpt_coefficient_mu 1.248
_exptl_absorpt_correction_T_max 0.8159
_exptl_absorpt_correction_T_min 0.7709
_exptl_absorpt_correction_type multi-scan
_exptl_absorpt_process_details sadabs
_exptl_crystal_colour colourless
_exptl_crystal_density_diffrn 1.505
_exptl_crystal_density_method 'not measured'
_exptl_crystal_description block
_exptl_crystal_F_000 952
_exptl_crystal_size_max 0.22
_exptl_crystal_size_mid 0.18
_exptl_crystal_size_min 0.17
_refine_diff_density_max 0.573
_refine_diff_density_min -0.395
_refine_diff_density_rms 0.066
_refine_ls_abs_structure_details 'Flack H D (1983), Acta Cryst. A39, 876-881'
_refine_ls_abs_structure_Flack 0.010(17)
_refine_ls_extinction_method none
_refine_ls_goodness_of_fit_ref 1.032
_refine_ls_hydrogen_treatment constr
_refine_ls_matrix_type full
_refine_ls_number_parameters 547
_refine_ls_number_reflns 7050
_refine_ls_number_restraints 1
_refine_ls_restrained_S_all 1.032
_refine_ls_R_factor_all 0.0612
_refine_ls_R_factor_gt 0.0445
_refine_ls_shift/su_max 0.000
_refine_ls_shift/su_mean 0.000
_refine_ls_structure_factor_coef Fsqd
_refine_ls_weighting_details 'calc w=1/[\s^2^(Fo^2^)+(0.0468P)^2^+0.6577P] where P=(Fo^2^+2Fc^2^)/3'
_refine_ls_weighting_scheme calc
_refine_ls_wR_factor_gt 0.0968
_refine_ls_wR_factor_ref 0.1053
_reflns_number_gt 5697
_reflns_number_total 7050
_reflns_threshold_expression >2sigma(I)
_cod_data_source_file cg4001895_si_002.cif
_cod_data_source_block compound-4
_cod_depositor_comments
;
The following automatic conversions were performed:

'_symmetry_cell_setting' value 'Monoclinic' changed to 'monoclinic'
according to /home/saulius/struct/CIF-dictionaries/cif_core.dic
dictionary named 'cif_core.dic' version 2.4.2 from 2011-04-26.

Automatic conversion script
Id: cif_fix_values 1891 2012-01-12 08:04:46Z andrius 
;
_cod_original_sg_symbol_H-M P2(1)
_cod_database_code 4507928

loop_
_symmetry_equiv_pos_as_xyz
'x, y, z'
'-x, y+1/2, -z'

loop_
_atom_site_label
_atom_site_type_symbol
_atom_site_fract_x
_atom_site_fract_y
_atom_site_fract_z
_atom_site_U_iso_or_equiv
_atom_site_adp_type
_atom_site_occupancy
_atom_site_symmetry_multiplicity
_atom_site_calc_flag
_atom_site_refinement_flags
Zn1 Zn 0.25680(6) 0.56774(4) 0.19456(4) 0.02968(19) Uani 1 1 d .
Zn2 Zn 0.23829(6) 0.76401(4) 0.31326(4) 0.03001(19) Uani 1 1 d .
C1 C 0.3855(5) 0.7658(6) 0.1448(3) 0.0311(13) Uani 1 1 d .
C2 C 0.4354(6) 0.7135(5) 0.0738(4) 0.0344(15) Uani 1 1 d .
H2 H 0.4002 0.6493 0.0594 0.041 Uiso 1 1 calc R
C3 C 0.5315(6) 0.7505(7) 0.0249(4) 0.048(2) Uani 1 1 d .
H3 H 0.5598 0.7127 -0.0234 0.057 Uiso 1 1 calc R
C4 C 0.5882(7) 0.8415(6) 0.0445(4) 0.050(2) Uani 1 1 d .
H4 H 0.6607 0.8649 0.0138 0.060 Uiso 1 1 calc R
C5 C 0.5369(7) 0.8984(6) 0.1100(4) 0.0430(18) Uani 1 1 d .
H5 H 0.5703 0.9638 0.1206 0.052 Uiso 1 1 calc R
C6 C 0.4386(6) 0.8631(5) 0.1606(4) 0.0326(15) Uani 1 1 d .
C7 C 0.3932(6) 0.9256(5) 0.2284(4) 0.0288(15) Uani 1 1 d .
C8 C 0.3768(6) 1.0593(6) 0.3078(4) 0.0355(15) Uani 1 1 d .
C9 C 0.4151(6) 1.1597(5) 0.3396(4) 0.0382(16) Uani 1 1 d .
H9 H 0.4240 1.2031 0.2864 0.046 Uiso 1 1 calc R
C10 C 0.3072(6) 1.2055(5) 0.3952(5) 0.0631(19) Uani 1 1 d .
H10A H 0.2469 1.2489 0.3570 0.076 Uiso 1 1 calc R
H10B H 0.2534 1.1520 0.4198 0.076 Uiso 1 1 calc R
C11 C 0.3744(6) 1.2630(6) 0.4673(4) 0.0549(16) Uani 1 1 d .
H11A H 0.3603 1.2320 0.5255 0.066 Uiso 1 1 calc R
H11B H 0.3381 1.3316 0.4669 0.066 Uiso 1 1 calc R
C12 C 0.5243(6) 1.2655(6) 0.4535(3) 0.0339(14) Uani 1 1 d .
C13 C 0.5477(5) 1.1662(4) 0.4014(3) 0.0330(12) Uani 1 1 d .
C14 C 0.6089(7) 1.2674(6) 0.5428(4) 0.0424(16) Uani 1 1 d .
C15 C 0.5552(6) 1.3579(4) 0.3991(3) 0.0470(15) Uani 1 1 d .
H15A H 0.5406 1.4179 0.4341 0.071 Uiso 1 1 calc R
H15B H 0.4963 1.3593 0.3437 0.071 Uiso 1 1 calc R
H15C H 0.6483 1.3556 0.3848 0.071 Uiso 1 1 calc R
C16 C 0.6666(5) 1.1681(4) 0.3477(4) 0.0489(15) Uani 1 1 d .
H16A H 0.7464 1.1854 0.3866 0.073 Uiso 1 1 calc R
H16B H 0.6525 1.2178 0.3001 0.073 Uiso 1 1 calc R
H16C H 0.6784 1.1023 0.3213 0.073 Uiso 1 1 calc R
C17 C 0.5565(6) 1.0769(5) 0.4668(4) 0.0504(17) Uani 1 1 d .
H17A H 0.5634 1.0149 0.4332 0.076 Uiso 1 1 calc R
H17B H 0.4762 1.0750 0.4993 0.076 Uiso 1 1 calc R
H17C H 0.6353 1.0844 0.5093 0.076 Uiso 1 1 calc R
C18 C -0.0047(7) 0.8727(5) 0.3524(4) 0.0417(17) Uani 1 1 d .
H18 H 0.0600 0.9071 0.3905 0.050 Uiso 1 1 calc R
C19 C -0.1362(7) 0.8963(6) 0.3547(5) 0.052(2) Uani 1 1 d .
H19 H -0.1630 0.9456 0.3948 0.063 Uiso 1 1 calc R
C20 C -0.2307(7) 0.8471(7) 0.2972(5) 0.055(2) Uani 1 1 d .
H20 H -0.3230 0.8613 0.2984 0.066 Uiso 1 1 calc R
C21 C -0.1891(7) 0.7793(6) 0.2402(4) 0.0475(18) Uani 1 1 d .
H21 H -0.2510 0.7466 0.1987 0.057 Uiso 1 1 calc R
C22 C -0.0555(6) 0.7582(6) 0.2429(3) 0.0364(15) Uani 1 1 d .
H22 H -0.0272 0.7091 0.2031 0.044 Uiso 1 1 calc R
C23 C 0.4980(7) 0.4606(7) 0.1515(5) 0.056(2) Uani 1 1 d .
H23 H 0.4337 0.4271 0.1123 0.068 Uiso 1 1 calc R
C24 C 0.6294(7) 0.4346(8) 0.1479(5) 0.068(3) Uani 1 1 d .
H24 H 0.6547 0.3866 0.1062 0.082 Uiso 1 1 calc R
C25 C 0.7208(7) 0.4783(6) 0.2045(5) 0.052(2) Uani 1 1 d .
H25 H 0.8124 0.4612 0.2043 0.063 Uiso 1 1 calc R
C26 C 0.6803(7) 0.5490(6) 0.2636(4) 0.050(2) Uani 1 1 d .
H26 H 0.7437 0.5810 0.3046 0.060 Uiso 1 1 calc R
C27 C 0.5467(6) 0.5723(6) 0.2621(3) 0.0371(15) Uani 1 1 d .
H27 H 0.5187 0.6209 0.3024 0.045 Uiso 1 1 calc R
C28 C 0.1008(5) 0.5672(6) 0.3599(3) 0.0276(12) Uani 1 1 d .
C29 C 0.0533(6) 0.6193(5) 0.4324(4) 0.0381(16) Uani 1 1 d .
H29 H 0.0919 0.6817 0.4494 0.046 Uiso 1 1 calc R
C30 C -0.0467(6) 0.5822(6) 0.4786(4) 0.0417(17) Uani 1 1 d .
H30 H -0.0777 0.6205 0.5258 0.050 Uiso 1 1 calc R
C31 C -0.1039(6) 0.4907(5) 0.4587(4) 0.0391(16) Uani 1 1 d .
H31 H -0.1758 0.4672 0.4899 0.047 Uiso 1 1 calc R
C32 C -0.0548(6) 0.4349(5) 0.3934(4) 0.0357(16) Uani 1 1 d .
H32 H -0.0899 0.3702 0.3812 0.043 Uiso 1 1 calc R
C33 C 0.0475(6) 0.4717(5) 0.3433(4) 0.0270(14) Uani 1 1 d .
C34 C 0.0977(6) 0.4063(5) 0.2782(4) 0.0337(16) Uani 1 1 d .
C35 C 0.1125(6) 0.2756(6) 0.1977(4) 0.0362(15) Uani 1 1 d .
C36 C 0.0827(7) 0.1739(5) 0.1596(4) 0.0413(18) Uani 1 1 d .
H36 H 0.1707 0.1397 0.1578 0.050 Uiso 1 1 calc R
C37 C -0.0014(9) 0.1068(5) 0.2105(4) 0.085(3) Uani 1 1 d .
H37A H -0.0666 0.1454 0.2422 0.102 Uiso 1 1 calc R
H37B H 0.0544 0.0666 0.2545 0.102 Uiso 1 1 calc R
C38 C -0.0732(10) 0.0394(6) 0.1375(5) 0.094(3) Uani 1 1 d .
H38A H -0.0537 -0.0315 0.1511 0.113 Uiso 1 1 calc R
H38B H -0.1709 0.0494 0.1355 0.113 Uiso 1 1 calc R
C39 C -0.0231(6) 0.0671(6) 0.0476(3) 0.0339(14) Uani 1 1 d .
C40 C 0.0201(6) 0.1774(4) 0.0629(4) 0.0399(14) Uani 1 1 d .
C41 C -0.1213(8) 0.0559(6) -0.0344(5) 0.055(2) Uani 1 1 d .
C42 C 0.0940(8) 0.0020(7) 0.0318(7) 0.121(5) Uani 1 1 d .
H42A H 0.1714 0.0225 0.0716 0.182 Uiso 1 1 calc R
H42B H 0.1149 0.0088 -0.0304 0.182 Uiso 1 1 calc R
H42C H 0.0722 -0.0675 0.0438 0.182 Uiso 1 1 calc R
C43 C -0.1079(8) 0.2418(5) 0.0633(5) 0.077(3) Uani 1 1 d .
H43A H -0.0839 0.3090 0.0844 0.115 Uiso 1 1 calc R
H43B H -0.1688 0.2116 0.1030 0.115 Uiso 1 1 calc R
H43C H -0.1518 0.2456 0.0026 0.115 Uiso 1 1 calc R
C44 C 0.1049(10) 0.2220(7) 0.0004(5) 0.129(5) Uani 1 1 d .
H44A H 0.0559 0.2264 -0.0587 0.193 Uiso 1 1 calc R
H44B H 0.1846 0.1807 -0.0034 0.193 Uiso 1 1 calc R
H44C H 0.1316 0.2889 0.0210 0.193 Uiso 1 1 calc R
N1 N 0.3042(5) 0.9106(4) 0.2832(3) 0.0323(12) Uani 1 1 d .
N2 N 0.2929(6) 0.9973(4) 0.3369(4) 0.0398(14) Uani 1 1 d .
N3 N 0.0359(5) 0.8018(4) 0.2974(3) 0.0295(13) Uani 1 1 d .
N4 N 0.4548(5) 0.5281(4) 0.2049(3) 0.0317(13) Uani 1 1 d .
N5 N 0.1970(5) 0.4204(4) 0.2279(3) 0.0376(13) Uani 1 1 d .
N6 N 0.2085(6) 0.3336(5) 0.1770(4) 0.0432(15) Uani 1 1 d .
O1 O 0.2993(4) 0.7242(3) 0.1931(2) 0.0304(10) Uani 1 1 d .
O2 O 0.4459(4) 1.0186(3) 0.2391(3) 0.0364(11) Uani 1 1 d .
O3 O 0.7300(5) 1.2902(4) 0.5430(3) 0.0528(13) Uani 1 1 d .
O4 O 0.5609(6) 1.2458(5) 0.6127(3) 0.0708(18) Uani 1 1 d .
O5 O 0.1925(4) 0.6080(3) 0.3140(2) 0.0321(10) Uani 1 1 d .
O6 O 0.0405(4) 0.3149(3) 0.2597(3) 0.0331(11) Uani 1 1 d .
O7 O -0.2357(5) 0.0251(4) -0.0251(5) 0.094(2) Uani 1 1 d .
O8 O -0.0886(6) 0.0817(5) -0.1067(3) 0.0798(18) Uani 1 1 d .

loop_
_atom_site_aniso_label
_atom_site_aniso_U_11
_atom_site_aniso_U_22
_atom_site_aniso_U_33
_atom_site_aniso_U_23
_atom_site_aniso_U_13
_atom_site_aniso_U_12
Zn1 0.0297(4) 0.0306(4) 0.0287(3) -0.0053(3) 0.0024(3) -0.0011(3)
Zn2 0.0317(4) 0.0292(4) 0.0293(4) -0.0031(3) 0.0034(3) -0.0019(4)
C1 0.028(3) 0.042(4) 0.021(3) 0.003(3) -0.007(2) -0.005(3)
C2 0.034(4) 0.041(4) 0.029(3) 0.003(3) 0.006(3) -0.005(3)
C3 0.036(4) 0.077(6) 0.029(3) 0.000(4) -0.001(3) 0.003(4)
C4 0.036(4) 0.082(6) 0.031(4) 0.017(4) 0.002(3) -0.001(4)
C5 0.053(5) 0.042(5) 0.032(3) 0.007(3) -0.003(3) -0.008(4)
C6 0.026(3) 0.045(4) 0.026(3) 0.005(3) 0.000(3) -0.008(3)
C7 0.031(4) 0.022(4) 0.033(3) 0.008(3) -0.001(3) -0.008(3)
C8 0.028(3) 0.037(4) 0.040(3) -0.003(3) -0.006(3) 0.002(4)
C9 0.039(4) 0.023(4) 0.050(4) 0.001(3) -0.012(3) 0.000(3)
C10 0.030(3) 0.048(4) 0.109(6) -0.026(4) -0.013(3) 0.001(3)
C11 0.037(3) 0.090(5) 0.038(3) -0.007(4) 0.002(2) 0.001(4)
C12 0.038(4) 0.030(4) 0.033(3) 0.006(3) 0.001(3) 0.004(4)
C13 0.033(3) 0.023(3) 0.042(3) 0.002(2) -0.004(2) 0.002(2)
C14 0.057(4) 0.024(3) 0.042(4) -0.002(4) -0.014(3) -0.003(4)
C15 0.083(5) 0.024(3) 0.033(3) -0.001(2) -0.006(3) -0.002(3)
C16 0.046(3) 0.037(3) 0.065(4) -0.013(3) 0.014(3) -0.008(3)
C17 0.052(4) 0.029(3) 0.066(4) 0.022(3) -0.019(3) -0.008(3)
C18 0.041(4) 0.040(4) 0.044(4) -0.018(3) 0.003(3) 0.003(4)
C19 0.053(5) 0.050(5) 0.053(4) -0.012(4) -0.001(4) 0.021(4)
C20 0.036(4) 0.079(6) 0.049(4) 0.010(4) 0.003(3) 0.007(4)
C21 0.041(4) 0.050(5) 0.049(4) -0.003(4) -0.011(3) 0.002(4)
C22 0.039(4) 0.040(4) 0.029(3) -0.010(3) 0.000(3) 0.000(4)
C23 0.043(5) 0.079(6) 0.046(4) -0.026(4) -0.006(4) 0.014(5)
C24 0.044(5) 0.110(8) 0.049(4) -0.030(5) -0.003(4) 0.023(5)
C25 0.032(4) 0.068(6) 0.057(5) -0.007(4) 0.001(3) 0.015(4)
C26 0.045(4) 0.055(6) 0.046(4) 0.008(4) -0.016(3) -0.009(4)
C27 0.046(4) 0.033(4) 0.031(3) 0.009(3) -0.003(3) 0.003(4)
C28 0.024(3) 0.033(3) 0.026(3) 0.003(3) 0.004(2) 0.004(3)
C29 0.047(4) 0.039(4) 0.029(3) -0.007(3) 0.003(3) -0.002(3)
C30 0.045(4) 0.052(5) 0.030(3) 0.002(3) 0.012(3) -0.004(4)
C31 0.034(4) 0.049(4) 0.035(4) 0.003(3) 0.008(3) -0.009(3)
C32 0.028(3) 0.042(4) 0.037(3) 0.012(3) 0.001(3) -0.006(3)
C33 0.030(3) 0.026(3) 0.024(3) 0.001(2) -0.004(2) 0.001(3)
C34 0.031(4) 0.036(4) 0.033(3) 0.007(3) -0.005(3) -0.003(3)
C35 0.047(4) 0.026(4) 0.035(3) 0.001(3) 0.002(3) 0.003(4)
C36 0.054(5) 0.036(5) 0.032(3) -0.003(3) -0.006(3) -0.001(4)
C37 0.163(8) 0.053(4) 0.040(4) -0.002(3) 0.009(4) -0.046(5)
C38 0.160(8) 0.061(5) 0.061(5) -0.002(4) 0.008(5) -0.070(5)
C39 0.040(4) 0.025(3) 0.034(3) -0.001(3) -0.013(3) -0.002(4)
C40 0.043(3) 0.040(3) 0.036(3) 0.000(3) -0.001(3) -0.015(3)
C41 0.067(5) 0.028(4) 0.063(5) 0.013(4) -0.031(4) -0.012(4)
C42 0.091(7) 0.104(7) 0.154(9) -0.088(7) -0.080(6) 0.047(6)
C43 0.082(6) 0.031(4) 0.107(6) -0.001(4) -0.049(5) 0.003(4)
C44 0.175(10) 0.162(9) 0.058(5) -0.041(5) 0.054(6) -0.132(8)
N1 0.033(3) 0.027(3) 0.036(3) -0.005(2) -0.001(2) -0.005(3)
N2 0.044(3) 0.026(3) 0.049(3) -0.011(2) 0.005(3) -0.006(3)
N3 0.030(3) 0.029(3) 0.030(3) 0.000(2) 0.003(2) 0.000(2)
N4 0.033(3) 0.036(3) 0.026(3) -0.007(2) 0.001(2) -0.004(2)
N5 0.045(3) 0.028(3) 0.040(3) -0.006(2) 0.005(3) -0.002(3)
N6 0.051(4) 0.040(4) 0.039(3) -0.005(2) 0.006(3) -0.003(3)
O1 0.027(2) 0.037(3) 0.027(2) 0.0010(17) 0.0035(17) -0.005(2)
O2 0.035(2) 0.036(3) 0.037(2) 0.006(2) -0.0032(19) -0.009(2)
O3 0.046(3) 0.034(3) 0.073(3) -0.012(2) -0.024(2) 0.008(2)
O4 0.101(4) 0.073(4) 0.035(3) 0.017(3) -0.016(3) -0.038(3)
O5 0.044(3) 0.021(2) 0.031(2) -0.0082(16) 0.0036(18) -0.005(2)
O6 0.039(3) 0.025(3) 0.035(2) -0.0035(19) 0.000(2) -0.006(2)
O7 0.040(3) 0.053(4) 0.178(6) -0.026(4) -0.043(3) -0.006(3)
O8 0.139(5) 0.051(4) 0.043(3) 0.004(3) -0.030(3) -0.016(4)

loop_
_atom_type_symbol
_atom_type_description
_atom_type_scat_dispersion_real
_atom_type_scat_dispersion_imag
_atom_type_scat_source
C C 0.0033 0.0016 'International Tables Vol C Tables 4.2.6.8 and 6.1.1.4'
H H 0.0000 0.0000 'International Tables Vol C Tables 4.2.6.8 and 6.1.1.4'
N N 0.0061 0.0033 'International Tables Vol C Tables 4.2.6.8 and 6.1.1.4'
O O 0.0106 0.0060 'International Tables Vol C Tables 4.2.6.8 and 6.1.1.4'
Zn Zn 0.2839 1.4301 'International Tables Vol C Tables 4.2.6.8 and 6.1.1.4'

loop_
_geom_angle_atom_site_label_1
_geom_angle_atom_site_label_2
_geom_angle_atom_site_label_3
_geom_angle
_geom_angle_site_symmetry_1
_geom_angle_site_symmetry_3
O5 Zn1 N4 112.47(18) . .
O5 Zn1 O8 103.6(2) . 2
N4 Zn1 O8 143.9(2) . 2
O5 Zn1 N5 85.50(18) . .
N4 Zn1 N5 91.9(2) . .
O8 Zn1 N5 90.1(2) 2 .
O5 Zn1 O1 80.08(15) . .
N4 Zn1 O1 93.55(19) . .
O8 Zn1 O1 93.3(2) 2 .
N5 Zn1 O1 165.58(17) . .
O5 Zn1 O7 156.60(18) . 2
N4 Zn1 O7 90.79(18) . 2
O8 Zn1 O7 53.14(19) 2 2
N5 Zn1 O7 91.44(18) . 2
O1 Zn1 O7 101.81(16) . 2
O1 Zn2 N3 109.17(17) . .
O1 Zn2 N1 86.06(18) . .
N3 Zn2 N1 94.0(2) . .
O1 Zn2 O5 80.16(15) . .
N3 Zn2 O5 91.74(19) . .
N1 Zn2 O5 166.16(16) . .
O1 Zn2 O3 153.27(18) . 2_646
N3 Zn2 O3 97.56(18) . 2_646
N1 Zn2 O3 92.25(18) . 2_646
O5 Zn2 O3 99.49(16) . 2_646
O1 Zn2 O4 94.88(17) . 2_646
N3 Zn2 O4 155.87(18) . 2_646
N1 Zn2 O4 85.5(2) . 2_646
O5 Zn2 O4 94.4(2) . 2_646
O3 Zn2 O4 58.41(17) 2_646 2_646
O1 Zn2 C14 123.7(2) . 2_646
N3 Zn2 C14 127.1(2) . 2_646
N1 Zn2 C14 89.3(2) . 2_646
O5 Zn2 C14 97.3(2) . 2_646
O3 Zn2 C14 29.57(19) 2_646 2_646
O4 Zn2 C14 28.85(19) 2_646 2_646
O1 C1 C2 120.4(7) . .
O1 C1 C6 123.9(5) . .
C2 C1 C6 115.6(5) . .
C3 C2 C1 123.0(7) . .
C3 C2 H2 118.5 . .
C1 C2 H2 118.5 . .
C2 C3 C4 120.8(7) . .
C2 C3 H3 119.6 . .
C4 C3 H3 119.6 . .
C3 C4 C5 118.2(6) . .
C3 C4 H4 120.9 . .
C5 C4 H4 120.9 . .
C4 C5 C6 122.1(7) . .
C4 C5 H5 118.9 . .
C6 C5 H5 118.9 . .
C5 C6 C1 119.9(6) . .
C5 C6 C7 118.7(6) . .
C1 C6 C7 121.4(5) . .
N1 C7 O2 110.7(5) . .
N1 C7 C6 130.6(6) . .
O2 C7 C6 118.6(5) . .
N2 C8 O2 112.2(6) . .
N2 C8 C9 130.0(6) . .
O2 C8 C9 117.6(6) . .
C8 C9 C10 111.2(5) . .
C8 C9 C13 115.6(5) . .
C10 C9 C13 104.9(5) . .
C8 C9 H9 108.3 . .
C10 C9 H9 108.3 . .
C13 C9 H9 108.3 . .
C11 C10 C9 108.1(5) . .
C11 C10 H10A 110.1 . .
C9 C10 H10A 110.1 . .
C11 C10 H10B 110.1 . .
C9 C10 H10B 110.1 . .
H10A C10 H10B 108.4 . .
C10 C11 C12 108.1(5) . .
C10 C11 H11A 110.1 . .
C12 C11 H11A 110.1 . .
C10 C11 H11B 110.1 . .
C12 C11 H11B 110.1 . .
H11A C11 H11B 108.4 . .
C14 C12 C15 109.4(6) . .
C14 C12 C11 111.1(5) . .
C15 C12 C11 109.6(6) . .
C14 C12 C13 110.8(5) . .
C15 C12 C13 112.0(4) . .
C11 C12 C13 103.8(5) . .
C16 C13 C17 110.5(5) . .
C16 C13 C9 111.1(5) . .
C17 C13 C9 109.5(5) . .
C16 C13 C12 114.4(4) . .
C17 C13 C12 110.1(5) . .
C9 C13 C12 100.8(4) . .
O4 C14 O3 120.6(6) . .
O4 C14 C12 121.2(6) . .
O3 C14 C12 118.2(6) . .
O4 C14 Zn2 61.4(3) . 2_656
O3 C14 Zn2 59.2(3) . 2_656
C12 C14 Zn2 176.1(5) . 2_656
C12 C15 H15A 109.5 . .
C12 C15 H15B 109.5 . .
H15A C15 H15B 109.5 . .
C12 C15 H15C 109.5 . .
H15A C15 H15C 109.5 . .
H15B C15 H15C 109.5 . .
C13 C16 H16A 109.5 . .
C13 C16 H16B 109.5 . .
H16A C16 H16B 109.5 . .
C13 C16 H16C 109.5 . .
H16A C16 H16C 109.5 . .
H16B C16 H16C 109.5 . .
C13 C17 H17A 109.5 . .
C13 C17 H17B 109.5 . .
H17A C17 H17B 109.5 . .
C13 C17 H17C 109.5 . .
H17A C17 H17C 109.5 . .
H17B C17 H17C 109.5 . .
N3 C18 C19 121.7(7) . .
N3 C18 H18 119.1 . .
C19 C18 H18 119.1 . .
C18 C19 C20 119.0(7) . .
C18 C19 H19 120.5 . .
C20 C19 H19 120.5 . .
C21 C20 C19 118.9(7) . .
C21 C20 H20 120.6 . .
C19 C20 H20 120.6 . .
C20 C21 C22 118.7(7) . .
C20 C21 H21 120.6 . .
C22 C21 H21 120.6 . .
N3 C22 C21 123.8(6) . .
N3 C22 H22 118.1 . .
C21 C22 H22 118.1 . .
N4 C23 C24 124.8(7) . .
N4 C23 H23 117.6 . .
C24 C23 H23 117.6 . .
C25 C24 C23 118.5(7) . .
C25 C24 H24 120.7 . .
C23 C24 H24 120.7 . .
C24 C25 C26 119.1(6) . .
C24 C25 H25 120.5 . .
C26 C25 H25 120.5 . .
C27 C26 C25 119.0(7) . .
C27 C26 H26 120.5 . .
C25 C26 H26 120.5 . .
N4 C27 C26 121.8(7) . .
N4 C27 H27 119.1 . .
C26 C27 H27 119.1 . .
O5 C28 C33 124.1(5) . .
O5 C28 C29 119.7(7) . .
C33 C28 C29 116.1(5) . .
C30 C29 C28 121.7(7) . .
C30 C29 H29 119.2 . .
C28 C29 H29 119.2 . .
C29 C30 C31 121.8(6) . .
C29 C30 H30 119.1 . .
C31 C30 H30 119.1 . .
C32 C31 C30 118.5(6) . .
C32 C31 H31 120.8 . .
C30 C31 H31 120.8 . .
C31 C32 C33 121.2(7) . .
C31 C32 H32 119.4 . .
C33 C32 H32 119.4 . .
C28 C33 C32 120.5(5) . .
C28 C33 C34 121.8(5) . .
C32 C33 C34 117.6(6) . .
N5 C34 O6 109.8(5) . .
N5 C34 C33 129.1(6) . .
O6 C34 C33 121.1(5) . .
N6 C35 O6 112.8(6) . .
N6 C35 C36 125.6(6) . .
O6 C35 C36 121.5(6) . .
C37 C36 C35 117.2(5) . .
C37 C36 C40 107.4(5) . .
C35 C36 C40 112.7(5) . .
C37 C36 H36 106.3 . .
C35 C36 H36 106.3 . .
C40 C36 H36 106.3 . .
C36 C37 C38 103.9(5) . .
C36 C37 H37A 111.0 . .
C38 C37 H37A 111.0 . .
C36 C37 H37B 111.0 . .
C38 C37 H37B 111.0 . .
H37A C37 H37B 109.0 . .
C39 C38 C37 108.3(5) . .
C39 C38 H38A 110.0 . .
C37 C38 H38A 110.0 . .
C39 C38 H38B 110.0 . .
C37 C38 H38B 110.0 . .
H38A C38 H38B 108.4 . .
C42 C39 C41 106.1(6) . .
C42 C39 C38 108.8(7) . .
C41 C39 C38 116.9(6) . .
C42 C39 C40 111.4(6) . .
C41 C39 C40 111.6(5) . .
C38 C39 C40 102.1(5) . .
C44 C40 C36 114.2(6) . .
C44 C40 C43 107.9(7) . .
C36 C40 C43 106.7(5) . .
C44 C40 C39 118.0(6) . .
C36 C40 C39 101.4(5) . .
C43 C40 C39 108.1(5) . .
O8 C41 O7 121.5(7) . .
O8 C41 C39 119.4(7) . .
O7 C41 C39 119.0(7) . .
C39 C42 H42A 109.5 . .
C39 C42 H42B 109.5 . .
H42A C42 H42B 109.5 . .
C39 C42 H42C 109.5 . .
H42A C42 H42C 109.5 . .
H42B C42 H42C 109.5 . .
C40 C43 H43A 109.5 . .
C40 C43 H43B 109.5 . .
H43A C43 H43B 109.5 . .
C40 C43 H43C 109.5 . .
H43A C43 H43C 109.5 . .
H43B C43 H43C 109.5 . .
C40 C44 H44A 109.5 . .
C40 C44 H44B 109.5 . .
H44A C44 H44B 109.5 . .
C40 C44 H44C 109.5 . .
H44A C44 H44C 109.5 . .
H44B C44 H44C 109.5 . .
C7 N1 N2 109.3(5) . .
C7 N1 Zn2 121.7(4) . .
N2 N1 Zn2 126.2(4) . .
C8 N2 N1 104.4(5) . .
C22 N3 C18 117.7(6) . .
C22 N3 Zn2 125.7(4) . .
C18 N3 Zn2 116.4(5) . .
C23 N4 C27 116.8(6) . .
C23 N4 Zn1 120.3(5) . .
C27 N4 Zn1 122.8(4) . .
C34 N5 N6 107.2(5) . .
C34 N5 Zn1 120.6(4) . .
N6 N5 Zn1 126.9(4) . .
C35 N6 N5 105.6(5) . .
C1 O1 Zn2 130.5(4) . .
C1 O1 Zn1 124.6(4) . .
Zn2 O1 Zn1 99.95(16) . .
C7 O2 C8 103.4(5) . .
C14 O3 Zn2 91.2(4) . 2_656
C14 O4 Zn2 89.7(4) . 2_656
C28 O5 Zn1 129.9(4) . .
C28 O5 Zn2 124.7(4) . .
Zn1 O5 Zn2 99.79(17) . .
C35 O6 C34 104.5(5) . .
C41 O7 Zn1 79.3(5) . 2_545
C41 O8 Zn1 106.0(5) . 2_545

loop_
_geom_bond_atom_site_label_1
_geom_bond_atom_site_label_2
_geom_bond_distance
_geom_bond_site_symmetry_2
Zn1 O5 2.034(4) .
Zn1 N4 2.055(5) .
Zn1 O8 2.064(5) 2
Zn1 N5 2.141(5) .
Zn1 O1 2.145(4) .
Zn1 O7 2.602(7) 2
Zn2 O1 2.030(4) .
Zn2 N3 2.093(5) .
Zn2 N1 2.139(5) .
Zn2 O5 2.146(4) .
Zn2 O3 2.186(5) 2_646
Zn2 O4 2.235(5) 2_646
Zn2 C14 2.545(6) 2_646
C1 O1 1.304(7) .
C1 C2 1.406(8) .
C1 C6 1.424(10) .
C2 C3 1.358(8) .
C2 H2 0.9500 .
C3 C4 1.370(11) .
C3 H3 0.9500 .
C4 C5 1.381(10) .
C4 H4 0.9500 .
C5 C6 1.383(8) .
C5 H5 0.9500 .
C6 C7 1.425(8) .
C7 N1 1.284(7) .
C7 O2 1.362(7) .
C8 N2 1.289(8) .
C8 O2 1.405(7) .
C8 C9 1.471(10) .
C9 C10 1.554(9) .
C9 C13 1.562(7) .
C9 H9 1.0000 .
C10 C11 1.450(8) .
C10 H10A 0.9900 .
C10 H10B 0.9900 .
C11 C12 1.541(8) .
C11 H11A 0.9900 .
C11 H11B 0.9900 .
C12 C14 1.527(8) .
C12 C15 1.532(8) .
C12 C13 1.575(9) .
C13 C16 1.500(7) .
C13 C17 1.548(7) .
C14 O4 1.228(7) .
C14 O3 1.256(8) .
C14 Zn2 2.545(6) 2_656
C15 H15A 0.9800 .
C15 H15B 0.9800 .
C15 H15C 0.9800 .
C16 H16A 0.9800 .
C16 H16B 0.9800 .
C16 H16C 0.9800 .
C17 H17A 0.9800 .
C17 H17B 0.9800 .
C17 H17C 0.9800 .
C18 N3 1.346(8) .
C18 C19 1.364(9) .
C18 H18 0.9500 .
C19 C20 1.396(10) .
C19 H19 0.9500 .
C20 C21 1.341(10) .
C20 H20 0.9500 .
C21 C22 1.371(8) .
C21 H21 0.9500 .
C22 N3 1.316(8) .
C22 H22 0.9500 .
C23 N4 1.311(8) .
C23 C24 1.373(9) .
C23 H23 0.9500 .
C24 C25 1.334(10) .
C24 H24 0.9500 .
C25 C26 1.386(10) .
C25 H25 0.9500 .
C26 C27 1.379(8) .
C26 H26 0.9500 .
C27 N4 1.346(8) .
C27 H27 0.9500 .
C28 O5 1.318(7) .
C28 C33 1.405(9) .
C28 C29 1.413(8) .
C29 C30 1.365(8) .
C29 H29 0.9500 .
C30 C31 1.379(9) .
C30 H30 0.9500 .
C31 C32 1.361(8) .
C31 H31 0.9500 .
C32 C33 1.415(8) .
C32 H32 0.9500 .
C33 C34 1.439(8) .
C34 N5 1.317(7) .
C34 O6 1.374(8) .
C35 N6 1.300(8) .
C35 O6 1.338(7) .
C35 C36 1.501(10) .
C36 C37 1.492(9) .
C36 C40 1.535(7) .
C36 H36 1.0000 .
C37 C38 1.553(9) .
C37 H37A 0.9900 .
C37 H37B 0.9900 .
C38 C39 1.528(8) .
C38 H38A 0.9900 .
C38 H38B 0.9900 .
C39 C42 1.502(9) .
C39 C41 1.521(8) .
C39 C40 1.556(9) .
C40 C44 1.453(9) .
C40 C43 1.552(9) .
C41 O8 1.213(8) .
C41 O7 1.242(9) .
C42 H42A 0.9800 .
C42 H42B 0.9800 .
C42 H42C 0.9800 .
C43 H43A 0.9800 .
C43 H43B 0.9800 .
C43 H43C 0.9800 .
C44 H44A 0.9800 .
C44 H44B 0.9800 .
C44 H44C 0.9800 .
N1 N2 1.427(7) .
N5 N6 1.404(7) .
O3 Zn2 2.186(5) 2_656
O4 Zn2 2.235(5) 2_656
O7 Zn1 2.602(7) 2_545
O8 Zn1 2.064(5) 2_545

loop_
_geom_torsion_atom_site_label_1
_geom_torsion_atom_site_label_2
_geom_torsion_atom_site_label_3
_geom_torsion_atom_site_label_4
_geom_torsion
_geom_torsion_site_symmetry_1
_geom_torsion_site_symmetry_4
O1 C1 C2 C3 -175.7(6) . .
C6 C1 C2 C3 2.4(9) . .
C1 C2 C3 C4 1.8(10) . .
C2 C3 C4 C5 -5.6(10) . .
C3 C4 C5 C6 5.3(10) . .
C4 C5 C6 C1 -1.1(10) . .
C4 C5 C6 C7 178.6(6) . .
O1 C1 C6 C5 175.3(6) . .
C2 C1 C6 C5 -2.7(8) . .
O1 C1 C6 C7 -4.4(9) . .
C2 C1 C6 C7 177.7(6) . .
C5 C6 C7 N1 179.7(6) . .
C1 C6 C7 N1 -0.7(10) . .
C5 C6 C7 O2 1.7(9) . .
C1 C6 C7 O2 -178.6(5) . .
N2 C8 C9 C10 -20.5(10) . .
O2 C8 C9 C10 164.3(5) . .
N2 C8 C9 C13 99.0(8) . .
O2 C8 C9 C13 -76.2(7) . .
C8 C9 C10 C11 143.4(6) . .
C13 C9 C10 C11 17.7(7) . .
C9 C10 C11 C12 6.4(8) . .
C10 C11 C12 C14 -146.9(6) . .
C10 C11 C12 C15 92.0(7) . .
C10 C11 C12 C13 -27.8(7) . .
C8 C9 C13 C16 82.1(6) . .
C10 C9 C13 C16 -155.0(5) . .
C8 C9 C13 C17 -40.3(7) . .
C10 C9 C13 C17 82.6(6) . .
C8 C9 C13 C12 -156.2(5) . .
C10 C9 C13 C12 -33.4(6) . .
C14 C12 C13 C16 -84.4(6) . .
C15 C12 C13 C16 38.2(6) . .
C11 C12 C13 C16 156.3(5) . .
C14 C12 C13 C17 40.8(6) . .
C15 C12 C13 C17 163.3(5) . .
C11 C12 C13 C17 -78.6(5) . .
C14 C12 C13 C9 156.4(5) . .
C15 C12 C13 C9 -81.1(5) . .
C11 C12 C13 C9 37.0(5) . .
C15 C12 C14 O4 136.8(7) . .
C11 C12 C14 O4 15.7(11) . .
C13 C12 C14 O4 -99.2(8) . .
C15 C12 C14 O3 -44.4(9) . .
C11 C12 C14 O3 -165.5(7) . .
C13 C12 C14 O3 79.7(8) . .
C15 C12 C14 Zn2 -91(8) . 2_656
C11 C12 C14 Zn2 148(8) . 2_656
C13 C12 C14 Zn2 33(8) . 2_656
N3 C18 C19 C20 -1.3(11) . .
C18 C19 C20 C21 -1.3(12) . .
C19 C20 C21 C22 2.5(12) . .
C20 C21 C22 N3 -1.2(12) . .
N4 C23 C24 C25 2.2(14) . .
C23 C24 C25 C26 -0.9(13) . .
C24 C25 C26 C27 -0.2(12) . .
C25 C26 C27 N4 0.1(11) . .
O5 C28 C29 C30 176.4(6) . .
C33 C28 C29 C30 -5.3(9) . .
C28 C29 C30 C31 1.9(10) . .
C29 C30 C31 C32 2.6(10) . .
C30 C31 C32 C33 -3.5(10) . .
O5 C28 C33 C32 -177.4(5) . .
C29 C28 C33 C32 4.4(8) . .
O5 C28 C33 C34 5.3(9) . .
C29 C28 C33 C34 -173.0(5) . .
C31 C32 C33 C28 -0.1(9) . .
C31 C32 C33 C34 177.3(6) . .
C28 C33 C34 N5 2.2(10) . .
C32 C33 C34 N5 -175.2(6) . .
C28 C33 C34 O6 -177.0(5) . .
C32 C33 C34 O6 5.6(8) . .
N6 C35 C36 C37 161.3(7) . .
O6 C35 C36 C37 -17.4(10) . .
N6 C35 C36 C40 -73.2(9) . .
O6 C35 C36 C40 108.1(6) . .
C35 C36 C37 C38 151.1(7) . .
C40 C36 C37 C38 23.1(8) . .
C36 C37 C38 C39 2.5(10) . .
C37 C38 C39 C42 91.7(8) . .
C37 C38 C39 C41 -148.2(8) . .
C37 C38 C39 C40 -26.2(8) . .
C37 C36 C40 C44 -167.4(7) . .
C35 C36 C40 C44 62.0(8) . .
C37 C36 C40 C43 73.6(7) . .
C35 C36 C40 C43 -57.0(7) . .
C37 C36 C40 C39 -39.4(7) . .
C35 C36 C40 C39 -170.1(5) . .
C42 C39 C40 C44 48.3(9) . .
C41 C39 C40 C44 -70.1(8) . .
C38 C39 C40 C44 164.3(7) . .
C42 C39 C40 C36 -77.1(7) . .
C41 C39 C40 C36 164.5(6) . .
C38 C39 C40 C36 38.8(6) . .
C42 C39 C40 C43 170.9(6) . .
C41 C39 C40 C43 52.5(7) . .
C38 C39 C40 C43 -73.1(6) . .
C42 C39 C41 O8 -62.2(10) . .
C38 C39 C41 O8 176.3(7) . .
C40 C39 C41 O8 59.3(10) . .
C42 C39 C41 O7 121.3(9) . .
C38 C39 C41 O7 -0.2(11) . .
C40 C39 C41 O7 -117.2(8) . .
O2 C7 N1 N2 -0.5(7) . .
C6 C7 N1 N2 -178.6(6) . .
O2 C7 N1 Zn2 -162.5(4) . .
C6 C7 N1 Zn2 19.4(9) . .
O1 Zn2 N1 C7 -24.0(5) . .
N3 Zn2 N1 C7 -133.0(5) . .
O5 Zn2 N1 C7 -18.9(10) . .
O3 Zn2 N1 C7 129.3(5) 2_646 .
O4 Zn2 N1 C7 71.2(5) 2_646 .
C14 Zn2 N1 C7 99.9(5) 2_646 .
O1 Zn2 N1 N2 177.2(5) . .
N3 Zn2 N1 N2 68.2(5) . .
O5 Zn2 N1 N2 -177.7(6) . .
O3 Zn2 N1 N2 -29.5(5) 2_646 .
O4 Zn2 N1 N2 -87.6(5) 2_646 .
C14 Zn2 N1 N2 -59.0(5) 2_646 .
O2 C8 N2 N1 -1.3(7) . .
C9 C8 N2 N1 -176.6(6) . .
C7 N1 N2 C8 1.1(7) . .
Zn2 N1 N2 C8 162.1(4) . .
C21 C22 N3 C18 -1.3(11) . .
C21 C22 N3 Zn2 174.0(5) . .
C19 C18 N3 C22 2.6(10) . .
C19 C18 N3 Zn2 -173.2(5) . .
O1 Zn2 N3 C22 36.6(6) . .
N1 Zn2 N3 C22 123.8(5) . .
O5 Zn2 N3 C22 -43.5(5) . .
O3 Zn2 N3 C22 -143.4(5) 2_646 .
O4 Zn2 N3 C22 -148.2(6) 2_646 .
C14 Zn2 N3 C22 -144.1(5) 2_646 .
O1 Zn2 N3 C18 -148.0(4) . .
N1 Zn2 N3 C18 -60.8(5) . .
O5 Zn2 N3 C18 131.8(5) . .
O3 Zn2 N3 C18 32.0(5) 2_646 .
O4 Zn2 N3 C18 27.2(8) 2_646 .
C14 Zn2 N3 C18 31.3(6) 2_646 .
C24 C23 N4 C27 -2.2(12) . .
C24 C23 N4 Zn1 174.5(7) . .
C26 C27 N4 C23 1.0(10) . .
C26 C27 N4 Zn1 -175.6(5) . .
O5 Zn1 N4 C23 148.4(5) . .
O8 Zn1 N4 C23 -30.3(8) 2 .
N5 Zn1 N4 C23 62.5(6) . .
O1 Zn1 N4 C23 -130.8(6) . .
O7 Zn1 N4 C23 -28.9(6) 2 .
O5 Zn1 N4 C27 -35.1(5) . .
O8 Zn1 N4 C27 146.2(5) 2 .
N5 Zn1 N4 C27 -121.0(5) . .
O1 Zn1 N4 C27 45.7(5) . .
O7 Zn1 N4 C27 147.6(5) 2 .
O6 C34 N5 N6 -2.2(7) . .
C33 C34 N5 N6 178.6(6) . .
O6 C34 N5 Zn1 154.0(4) . .
C33 C34 N5 Zn1 -25.2(9) . .
O5 Zn1 N5 C34 30.0(5) . .
N4 Zn1 N5 C34 142.4(5) . .
O8 Zn1 N5 C34 -73.6(5) 2 .
O1 Zn1 N5 C34 30.2(11) . .
O7 Zn1 N5 C34 -126.8(5) 2 .
O5 Zn1 N5 N6 -178.9(6) . .
N4 Zn1 N5 N6 -66.5(6) . .
O8 Zn1 N5 N6 77.5(6) 2 .
O1 Zn1 N5 N6 -178.7(6) . .
O7 Zn1 N5 N6 24.4(6) 2 .
O6 C35 N6 N5 -1.8(8) . .
C36 C35 N6 N5 179.4(6) . .
C34 N5 N6 C35 2.4(7) . .
Zn1 N5 N6 C35 -151.8(5) . .
C2 C1 O1 Zn2 165.1(4) . .
C6 C1 O1 Zn2 -12.8(8) . .
C2 C1 O1 Zn1 15.1(7) . .
C6 C1 O1 Zn1 -162.8(4) . .
N3 Zn2 O1 C1 115.3(5) . .
N1 Zn2 O1 C1 22.5(5) . .
O5 Zn2 O1 C1 -156.3(5) . .
O3 Zn2 O1 C1 -64.7(7) 2_646 .
O4 Zn2 O1 C1 -62.7(5) 2_646 .
C14 Zn2 O1 C1 -64.0(6) 2_646 .
N3 Zn2 O1 Zn1 -89.3(2) . .
N1 Zn2 O1 Zn1 177.82(19) . .
O5 Zn2 O1 Zn1 -0.9(2) . .
O3 Zn2 O1 Zn1 90.6(4) 2_646 .
O4 Zn2 O1 Zn1 92.6(2) 2_646 .
C14 Zn2 O1 Zn1 91.3(3) 2_646 .
O5 Zn1 O1 C1 158.3(4) . .
N4 Zn1 O1 C1 46.1(4) . .
O8 Zn1 O1 C1 -98.5(4) 2 .
N5 Zn1 O1 C1 158.1(7) . .
O7 Zn1 O1 C1 -45.5(4) 2 .
O5 Zn1 O1 Zn2 1.0(2) . .
N4 Zn1 O1 Zn2 -111.21(19) . .
O8 Zn1 O1 Zn2 104.2(2) 2 .
N5 Zn1 O1 Zn2 0.8(8) . .
O7 Zn1 O1 Zn2 157.23(16) 2 .
N1 C7 O2 C8 -0.2(6) . .
C6 C7 O2 C8 178.2(5) . .
N2 C8 O2 C7 1.0(7) . .
C9 C8 O2 C7 177.0(5) . .
O4 C14 O3 Zn2 2.1(8) . 2_656
C12 C14 O3 Zn2 -176.7(6) . 2_656
O3 C14 O4 Zn2 -2.0(8) . 2_656
C12 C14 O4 Zn2 176.8(7) . 2_656
C33 C28 O5 Zn1 14.8(8) . .
C29 C28 O5 Zn1 -167.1(4) . .
C33 C28 O5 Zn2 162.9(4) . .
C29 C28 O5 Zn2 -18.9(7) . .
N4 Zn1 O5 C28 -117.3(5) . .
O8 Zn1 O5 C28 61.9(5) 2 .
N5 Zn1 O5 C28 -27.1(5) . .
O1 Zn1 O5 C28 152.9(5) . .
O7 Zn1 O5 C28 56.1(7) 2 .
N4 Zn1 O5 Zn2 88.8(2) . .
O8 Zn1 O5 Zn2 -92.0(2) 2 .
N5 Zn1 O5 Zn2 179.0(2) . .
O1 Zn1 O5 Zn2 -0.9(2) . .
O7 Zn1 O5 Zn2 -97.8(4) 2 .
O1 Zn2 O5 C28 -154.7(4) . .
N3 Zn2 O5 C28 -45.6(4) . .
N1 Zn2 O5 C28 -159.9(7) . .
O3 Zn2 O5 C28 52.4(4) 2_646 .
O4 Zn2 O5 C28 111.0(4) 2_646 .
C14 Zn2 O5 C28 82.2(4) 2_646 .
O1 Zn2 O5 Zn1 1.0(2) . .
N3 Zn2 O5 Zn1 110.15(19) . .
N1 Zn2 O5 Zn1 -4.2(8) . .
O3 Zn2 O5 Zn1 -151.89(18) 2_646 .
O4 Zn2 O5 Zn1 -93.22(19) 2_646 .
C14 Zn2 O5 Zn1 -122.1(2) 2_646 .
N6 C35 O6 C34 0.5(7) . .
C36 C35 O6 C34 179.4(6) . .
N5 C34 O6 C35 1.1(6) . .
C33 C34 O6 C35 -179.6(6) . .
O8 C41 O7 Zn1 -1.8(8) . 2_545
C39 C41 O7 Zn1 174.5(7) . 2_545
O7 C41 O8 Zn1 2.4(10) . 2_545
C39 C41 O8 Zn1 -174.0(6) . 2_545
